data_7229376
loop_
_publ_author_name
'Du, Ceng-Ceng'
'Wang, Xin-Fang'
'Zhou, Sheng-Bin'
'Wang, Duo-Zhi'
'Jia, Dianzeng'

_publ_section_title
;
 New complexes constructed from in situ nitration of
 (1H-tetrazol-5-yl)phenol: synthesis, structures and properties
;
_journal_name_full CrystEngComm
_journal_paper_doi 10.1039/C7CE00753A
_journal_year 2017
_chemical_formula_sum 'C7 H24 Cu N6 O16'
_chemical_formula_weight 511.84
_space_group_crystal_system triclinic
_space_group_IT_number 2
_space_group_name_Hall '-P 1'
_space_group_name_H-M_alt 'P -1'
_symmetry_space_group_name_Hall '-P 1'
_symmetry_space_group_name_H-M 'P -1'
_atom_sites_solution_hydrogens geom
_atom_sites_solution_primary direct
_audit_creation_date 2017-08-06
_audit_creation_method
;
Olex2 1.2
(compiled 2017.07.20 svn.r3457 for OlexSys, GUI svn.r5370)
;
_audit_update_record
;
2017-10-18 deposited with the CCDC.
2017-10-23 downloaded from the CCDC.
;
_cell_angle_alpha 92.9(3)
_cell_angle_beta 108.43(16)
_cell_angle_gamma 90.0(2)
_cell_formula_units_Z 2
_cell_length_a 7.83(3)
_cell_length_b 8.07(4)
_cell_length_c 12.27(7)
_cell_measurement_reflns_used 316
_cell_measurement_temperature 296(2)
_cell_measurement_theta_max 18.62
_cell_measurement_theta_min 2.56
_cell_volume 735(6)
_computing_molecular_graphics 'Olex2 (Dolomanov et al., 2009)'
_computing_publication_material 'Olex2 (Dolomanov et al., 2009)'
_computing_structure_refinement 'ShelXL (Sheldrick, 2015)'
_computing_structure_solution 'ShelXS (Sheldrick, 2008)'
_diffrn_ambient_temperature 296.15
_diffrn_measured_fraction_theta_full 0.981
_diffrn_measured_fraction_theta_max 0.981
_diffrn_measurement_device_type CCD
_diffrn_measurement_method '\w scans'
_diffrn_radiation_type MoK\a
_diffrn_radiation_wavelength 0.71073
_diffrn_reflns_av_R_equivalents 0.0723
_diffrn_reflns_av_unetI/netI 0.1217
_diffrn_reflns_Laue_measured_fraction_full 0.981
_diffrn_reflns_Laue_measured_fraction_max 0.981
_diffrn_reflns_limit_h_max 9
_diffrn_reflns_limit_h_min -9
_diffrn_reflns_limit_k_max 9
_diffrn_reflns_limit_k_min -8
_diffrn_reflns_limit_l_max 14
_diffrn_reflns_limit_l_min -14
_diffrn_reflns_number 4525
_diffrn_reflns_point_group_measured_fraction_full 0.981
_diffrn_reflns_point_group_measured_fraction_max 0.981
_diffrn_reflns_theta_full 25.107
_diffrn_reflns_theta_max 25.107
_diffrn_reflns_theta_min 1.751
_exptl_absorpt_coefficient_mu 1.535
_exptl_absorpt_correction_T_max 0.7452
_exptl_absorpt_correction_T_min 0.5548
_exptl_absorpt_correction_type multi-scan
_exptl_absorpt_process_details sadabs
_exptl_crystal_colour blue
_exptl_crystal_colour_primary blue
_exptl_crystal_density_diffrn 1.755
_exptl_crystal_description block
_exptl_crystal_F_000 358
_exptl_crystal_size_max 0.22
_exptl_crystal_size_mid 0.2
_exptl_crystal_size_min 0.18
_platon_squeeze_details
;
TITL 20161020_8_0m_a.res in P-1
CELL    7.8300    8.0700   12.2700     92.90    108.43     90.00
SPGR P-1
# Solvent Accessible Volume =        50
# Electrons Found in S.A.V. =        23
# Note: Atoms in Void as Cxxx and Qxxx all others
C101 0.251 0.445 0.000 !       8.47 eA-3
Q102 0.784 0.367 0.181 !       4.04 eA-3
Q103 0.885 0.377 0.166 !       3.60 eA-3
Q104 0.019 0.975 0.378 !       3.37 eA-3
Q105 0.787 0.741 0.266 !       3.10 eA-3
Q106 0.807 0.530 0.425 !       2.64 eA-3
Q107 0.073 0.831 0.344 !       2.49 eA-3
Q108 0.846 1.002 0.372 !       2.45 eA-3
Q109 0.244 0.181 0.235 !       2.39 eA-3
Q110 0.967 0.752 0.251 !       2.38 eA-3
Q111 0.265 0.819 0.387 !       2.34 eA-3
Q112 0.542 0.696 0.387 !       2.26 eA-3
Q113 0.428 0.699 0.218 !       2.15 eA-3
Q114 0.666 0.161 0.467 !       2.00 eA-3
Q115 0.489 0.181 0.240 !       1.97 eA-3
Q116 0.784 0.841 0.339 !       1.88 eA-3
Q117 0.178 0.601 0.345 !       1.83 eA-3
Q118 0.102 0.558 0.422 !       1.79 eA-3
Q119 0.473 0.742 0.322 !       1.78 eA-3
C120 0.290 0.404 0.091 !       1.71 eA-3
Q121 0.284 0.693 0.215 !       1.63 eA-3
Q122 0.662 0.772 0.407 !       1.61 eA-3
Q123 0.244 0.497 0.114 !       1.53 eA-3
Q124 0.373 0.757 0.320 !       1.51 eA-3
Q125 0.285 0.157 0.485 !       1.51 eA-3
Q126 0.377 0.650 0.408 !       1.42 eA-3
Q127 0.881 0.133 0.003 !       1.35 eA-3
Q128 0.403 0.469 0.109 !       1.34 eA-3
Q129 0.647 0.605 0.342 !       1.33 eA-3
Q130 0.584 0.847 0.360 !       1.25 eA-3
Q131 0.580 0.280 0.487 !       1.19 eA-3
Q132 0.776 0.122 0.115 !       1.18 eA-3
Q133 0.824 0.879 0.217 !       1.14 eA-3
Q134 0.505 0.746 0.094 !       1.13 eA-3
Q135 0.401 0.204 0.268 !       1.11 eA-3
Q136 0.638 0.130 0.025 !       1.09 eA-3
Q137 0.397 0.382 0.204 !       1.06 eA-3
Q138 0.836 0.934 0.143 !       1.06 eA-3
Q139 0.862 0.432 0.357 !       1.03 eA-3
Q140 0.124 0.183 0.469 !       1.03 eA-3
Q141 0.898 0.755 0.323 !       1.02 eA-3
Q142 0.437 0.802 0.023 !       1.00 eA-3
Q143 0.802 0.157 0.474 !       1.00 eA-3
Q144 0.397 0.094 0.289 !       1.00 eA-3
Q145 0.748 0.187 0.227 !       0.96 eA-3
Q146 0.058 0.187 0.335 !       0.95 eA-3
Q147 0.431 0.242 0.418 !       0.95 eA-3
Q148 0.581 0.651 0.022 !       0.95 eA-3
Q149 0.314 0.963 0.010 !       0.94 eA-3
Q150 0.245 0.474 0.400 !       0.93 eA-3
Q151 0.102 0.601 0.250 !       0.92 eA-3
Q152 0.590 0.586 0.238 !       0.92 eA-3
Q153 0.645 0.188 0.250 !       0.91 eA-3
Q154 0.650 0.088 0.304 !       0.91 eA-3
Q155 0.230 0.194 0.122 !       0.91 eA-3
Q156 0.031 0.124 0.165 !       0.91 eA-3
Q157 0.502 0.622 0.144 !       0.89 eA-3
Q158 0.318 0.542 0.402 !       0.88 eA-3
Q159 0.309 0.584 0.139 !       0.88 eA-3
Q160 0.346 0.152 0.105 !       0.88 eA-3
Q161 0.697 0.308-0.010 !       0.86 eA-3
Q162 1.011 0.905 0.194 !       0.85 eA-3
Q163 0.665 0.601 0.070 !       0.85 eA-3
Q164 0.312 0.491 0.504 !       0.85 eA-3
Q165 0.248 0.808 0.031 !       0.84 eA-3
Q166 0.515 0.065 0.231 !       0.84 eA-3
Q167 0.573 0.436 0.259 !       0.83 eA-3
Q168 0.027 0.190 0.097 !       0.83 eA-3
Q169 0.182 0.226 0.308 !       0.82 eA-3
Q170 0.815 0.232 0.036 !       0.82 eA-3
Q171 0.046 0.665 0.395 !       0.82 eA-3
Q172 0.921 0.690 0.014 !       0.81 eA-3
Q173 0.599 0.147 0.086 !       0.80 eA-3
Q174 0.867 0.511 0.250 !       0.79 eA-3
Q175 0.909 0.884 0.094 !       0.79 eA-3
Q176 0.906 0.084 0.368 !       0.78 eA-3
Q177 0.321 0.367 0.204 !       0.78 eA-3
Q178 0.721 0.439 0.296 !       0.77 eA-3
Q179 0.279 0.936 0.455 !       0.76 eA-3
Q180 0.065 0.758 0.098 !       0.76 eA-3
Q181 0.135 0.437 0.105 !       0.76 eA-3
Q182 0.857 0.685 0.209 !       0.76 eA-3
Q183 0.914 0.410 0.014 !       0.75 eA-3
Q184 0.101 0.753 0.198 !       0.74 eA-3
Q185 0.966 0.184 0.234 !       0.73 eA-3
Q186 0.496 0.968 0.381 !       0.73 eA-3
Q187 0.782 0.181 0.323 !       0.73 eA-3
Q188 0.066 0.859 0.155 !       0.73 eA-3
Q189 1.007 0.625 0.481 !       0.73 eA-3
Q190 0.690 0.658 0.183 !       0.72 eA-3
Q191 0.788 0.404 0.487 !       0.72 eA-3
Q192 0.949 0.310 0.360 !       0.72 eA-3
Q193 0.284 0.812 0.159 !       0.72 eA-3
Q194 0.779 0.817 0.412 !       0.71 eA-3
Q195 0.816 0.314-0.004 !       0.71 eA-3
Q196 0.417 0.899 0.190 !       0.71 eA-3
Q197 0.668 0.314 0.107 !       0.70 eA-3
Q198 0.489 0.246 0.329 !       0.70 eA-3
Q199 0.097 0.405 0.362 !       0.70 eA-3
;
_refine_diff_density_max 2.922
_refine_diff_density_min -1.635
_refine_diff_density_rms 0.321
_refine_ls_extinction_method none
_refine_ls_goodness_of_fit_ref 1.042
_refine_ls_hydrogen_treatment constr
_refine_ls_matrix_type full
_refine_ls_number_parameters 293
_refine_ls_number_reflns 2579
_refine_ls_number_restraints 389
_refine_ls_restrained_S_all 1.596
_refine_ls_R_factor_all 0.2221
_refine_ls_R_factor_gt 0.0705
_refine_ls_shift/su_max 0.001
_refine_ls_shift/su_mean 0.000
_refine_ls_structure_factor_coef Fsqd
_refine_ls_weighting_details 'w=1/[\s^2^(Fo^2^)+(0.2000P)^2^] where P=(Fo^2^+2Fc^2^)/3'
_refine_ls_weighting_scheme calc
_refine_ls_wR_factor_gt 0.4291
_refine_ls_wR_factor_ref 0.2747
_reflns_Friedel_coverage 0.000
_reflns_number_gt 1544
_reflns_number_total 2579
_reflns_threshold_expression 'I > 2\s(I)'
_cod_data_source_file c7ce00753a2.cif
_cod_data_source_block 6
_cod_original_cell_volume 735(7)
_cod_database_code 7229376
_shelx_shelxl_version_number 2017/1
_shelx_space_group_comment
;
The symmetry employed for this shelxl refinement is uniquely defined
by the following loop, which should always be used as a source of
symmetry information in preference to the above space-group names.
They are only intended as comments.
;
_shelx_estimated_absorpt_t_max 0.770
_shelx_estimated_absorpt_t_min 0.729
_olex2_refinement_description
;
1. Fixed Uiso
 At 1.2 times of:
  All C(H) groups
2. Restrained distances
 N1A-O2A = N1A-O3A = N1B-O2B = N1B-O3B = N2A-O4A = N2A-O5A = N2B-O4B = N2B-O5B
 1.22 with sigma of 0.02
 C2A-N1A = C2B-N1B = C6A-N2A = C6B-N2B
 1.46 with sigma of 0.02
 C1-C2B = C2B-C3B = C3B-C4 = C4-C5B = C5B-C6B = C6B-C1
 1.39 with sigma of 0.02
 C1-C2A = C2A-C3A = C3A-C4 = C4-C5A = C5A-C6A = C6A-C1
 1.39 with sigma of 0.02
 C2A-O2A \\sim C2A-O3A \\sim C6A-O4A \\sim C6A-O5A \\sim C2B-O2B \\sim C2B-O3B
\\sim C6B-O4B \\sim C6B-O5B
 with sigma of 0.01
 O2A-O3A \\sim O2B-O3B \\sim O4A-O5A \\sim O4B-O5B
 with sigma of 0.01
 C1-C3B \\sim C2B-C4 \\sim C3B-C5B \\sim C4-C6B \\sim C5B-C1 \\sim C6B-C2B
 with sigma of 0.01
 C1-C3A \\sim C2A-C4 \\sim C3A-C5A \\sim C4-C6A \\sim C5A-C1 \\sim C6A-C2A
 with sigma of 0.01
3. Restrained planarity
 C1, C2B, C3B, C4, C5B, C6B, N1B, N2B, O2B, O3B, O4B, O5B
 with sigma of 0.01
 C1, C2A, C3A, C4, C5A, C6A, N1A, N2A, O2A, O3A, O4A, O5A
 with sigma of 0.01
4. Rigid bond restraints
 O1, C1, C4, C2A, C3A, C5A, C6A, N1A, N2A, O2A, O3A, O4A, O5A, C2B, C3B, C5B,
 C6B, N1B, N2B, O2B, O3B, O4B, O5B
 with sigma for 1-2 distances of 0.01 and sigma for 1-3 distances of 0.02
5. Uiso/Uaniso restraints and constraints
O1 \\sim C1 \\sim C4 \\sim C2A \\sim C3A \\sim C5A \\sim C6A \\sim N1A \\sim
N2A \\sim O2A \\sim O3A \\sim O4A \\sim O5A \\sim C2B \\sim C3B \\sim C5B \\sim
C6B \\sim N1B \\sim N2B \\sim O2B \\sim O3B \\sim O4B \\sim O5B: within 2A with
sigma of 0.01 and sigma for terminal atoms of 0.02
Uanis(C7) \\sim Ueq, Uanis(N6) \\sim Ueq, Uanis(N3) \\sim Ueq, Uanis(N4) \\sim
Ueq: with sigma of 0.001 and sigma for terminal atoms of 0.002
6. Others
 Sof(C2B)=Sof(C3B)=Sof(H3B)=Sof(C5B)=Sof(H5B)=Sof(C6B)=Sof(N1B)=Sof(N2B)=
 Sof(O2B)=Sof(O3B)=Sof(O4B)=Sof(O5B)=1-FVAR(1)
 Sof(C2A)=Sof(C3A)=Sof(H3A)=Sof(C5A)=Sof(H5A)=Sof(C6A)=Sof(N1A)=Sof(N2A)=
 Sof(O2A)=Sof(O3A)=Sof(O4A)=Sof(O5A)=FVAR(1)
7.a Aromatic/amide H refined with riding coordinates:
 C3A(H3A), C5A(H5A), C3B(H3B), C5B(H5B)
;
_platon_squeeze_void_probe_radius 1.20
_olex2_submission_special_instructions 'No special instructions were received'

loop_
_space_group_symop_operation_xyz
'x, y, z'
'-x, -y, -z'

loop_
_atom_site_label
_atom_site_type_symbol
_atom_site_fract_x
_atom_site_fract_y
_atom_site_fract_z
_atom_site_U_iso_or_equiv
_atom_site_adp_type
_atom_site_occupancy
_atom_site_site_symmetry_order
_atom_site_calc_flag
_atom_site_refinement_flags_posn
_atom_site_refinement_flags_adp
_atom_site_refinement_flags_occupancy
_atom_site_disorder_assembly
_atom_site_disorder_group
C1 C 0.5730(17) 0.3020(11) 0.6553(9) 0.066(3) Uani 1 1 d D U . . .
C4 C 0.464(2) 0.1932(19) 0.4222(10) 0.057(4) Uani 1 1 d D U . . .
C7 C 0.399(2) 0.1589(19) 0.2997(13) 0.024(3) Uani 1 1 d . U . . .
C2A C 0.6712(16) 0.3334(12) 0.5900(12) 0.062(4) Uani 0.541(9) 1 d D U . A 1
C3A C 0.626(2) 0.2828(18) 0.4715(13) 0.063(4) Uani 0.541(9) 1 d D U . A 1
H3A H 0.700660 0.307948 0.428554 0.076 Uiso 0.541(9) 1 calc R . . A 1
C5A C 0.356(2) 0.1580(19) 0.4909(14) 0.060(4) Uani 0.541(9) 1 d D U . A 1
H5A H 0.249610 0.098288 0.456876 0.072 Uiso 0.541(9) 1 calc R . . A 1
C6A C 0.399(2) 0.2061(16) 0.6041(13) 0.061(4) Uani 0.541(9) 1 d D U . A 1
N1A N 0.835(2) 0.427(2) 0.6493(15) 0.058(5) Uani 0.541(9) 1 d D U . A 1
N2A N 0.266(3) 0.156(2) 0.6611(16) 0.068(5) Uani 0.541(9) 1 d D U . A 1
O2A O 0.872(3) 0.469(2) 0.7509(13) 0.057(7) Uani 0.541(9) 1 d D U . A 1
O3A O 0.937(2) 0.463(2) 0.5955(19) 0.074(7) Uani 0.541(9) 1 d D U . A 1
O4A O 0.299(4) 0.197(3) 0.7626(14) 0.096(8) Uani 0.541(9) 1 d D U . A 1
O5A O 0.134(2) 0.078(2) 0.607(2) 0.088(8) Uani 0.541(9) 1 d D U . A 1
C2B C 0.6985(19) 0.2063(14) 0.6069(13) 0.066(4) Uani 0.459(9) 1 d D U . A 2
C3B C 0.636(2) 0.1586(17) 0.4944(15) 0.063(4) Uani 0.459(9) 1 d D U . A 2
H3B H 0.712193 0.098990 0.462856 0.076 Uiso 0.459(9) 1 calc R . . A 2
C5B C 0.347(2) 0.284(2) 0.4686(13) 0.060(4) Uani 0.459(9) 1 d D U . A 2
H5B H 0.231307 0.309194 0.423462 0.072 Uiso 0.459(9) 1 calc R . . A 2
C6B C 0.412(2) 0.3335(15) 0.5861(12) 0.059(4) Uani 0.459(9) 1 d D U . A 2
N1B N 0.885(3) 0.150(2) 0.6580(19) 0.075(6) Uani 0.459(9) 1 d D U . A 2
N2B N 0.306(3) 0.427(2) 0.6448(16) 0.052(5) Uani 0.459(9) 1 d D U . A 2
O2B O 0.961(3) 0.184(3) 0.7603(17) 0.115(11) Uani 0.459(9) 1 d D U . A 2
O3B O 0.958(3) 0.072(2) 0.599(2) 0.097(9) Uani 0.459(9) 1 d D U . A 2
O4B O 0.368(3) 0.467(2) 0.7468(13) 0.056(7) Uani 0.459(9) 1 d D U . A 2
O5B O 0.151(2) 0.465(3) 0.5892(19) 0.062(7) Uani 0.459(9) 1 d D U . A 2
Cu1 Cu 0.500000 0.000000 0.000000 0.0270(9) Uani 1 2 d S T P . .
Cu2 Cu 0.000000 0.000000 0.000000 0.0265(9) Uani 1 2 d S T P . .
N3 N 0.222(3) 0.124(2) 0.2339(16) 0.053(5) Uani 1 1 d . U . . .
N4 N 0.2292(18) 0.0809(16) 0.1266(11) 0.024(3) Uani 1 1 d . U . . .
N5 N 0.3982(19) 0.0787(17) 0.1276(10) 0.026(3) Uani 1 1 d . . . . .
N6 N 0.512(2) 0.128(2) 0.2335(14) 0.046(4) Uani 1 1 d . U . . .
O1 O 0.640(2) 0.2977(18) 0.7763(11) 0.065(4) Uani 1 1 d . U . . .
O6 O -0.0477(16) 0.2329(14) -0.0438(11) 0.035(3) Uani 1 1 d . . . B 1
O7 O 0.5018(17) 0.2334(15) -0.0438(11) 0.038(3) Uani 1 1 d . . . C 1
O8 O 0.8080(15) 0.0320(14) 0.1157(9) 0.029(3) Uani 1 1 d . . . D 1

loop_
_atom_site_aniso_label
_atom_site_aniso_U_11
_atom_site_aniso_U_22
_atom_site_aniso_U_33
_atom_site_aniso_U_23
_atom_site_aniso_U_13
_atom_site_aniso_U_12
C1 0.086(7) 0.071(7) 0.034(5) -0.017(6) 0.011(5) -0.017(6)
C4 0.080(8) 0.063(8) 0.024(6) -0.014(6) 0.013(6) -0.017(7)
C7 0.024(4) 0.025(4) 0.024(4) 0.0013(11) 0.0078(15) 0.0004(10)
C2A 0.080(8) 0.068(8) 0.030(6) -0.012(6) 0.007(6) -0.022(7)
C3A 0.082(8) 0.068(8) 0.031(7) -0.014(7) 0.010(7) -0.020(7)
C5A 0.082(8) 0.066(8) 0.029(6) -0.014(7) 0.016(6) -0.019(8)
C6A 0.084(8) 0.070(8) 0.030(6) -0.014(6) 0.020(6) -0.020(7)
N1A 0.070(10) 0.068(10) 0.029(8) -0.004(8) 0.004(8) -0.023(9)
N2A 0.091(11) 0.083(11) 0.034(8) -0.014(9) 0.025(8) -0.031(9)
O2A 0.053(14) 0.074(15) 0.031(9) -0.009(11) -0.002(10) -0.037(12)
O3A 0.070(15) 0.107(17) 0.035(12) 0.006(13) 0.004(11) -0.031(14)
O4A 0.135(19) 0.113(18) 0.045(11) -0.025(13) 0.037(13) -0.038(16)
O5A 0.087(16) 0.114(18) 0.065(14) -0.025(14) 0.030(13) -0.040(14)
C2B 0.085(8) 0.070(8) 0.034(6) -0.017(7) 0.008(6) -0.017(7)
C3B 0.082(8) 0.066(8) 0.033(7) -0.016(7) 0.008(7) -0.017(8)
C5B 0.082(8) 0.067(8) 0.029(7) -0.015(7) 0.017(6) -0.015(8)
C6B 0.081(8) 0.068(8) 0.028(6) -0.015(6) 0.018(6) -0.016(7)
N1B 0.093(10) 0.081(11) 0.040(9) -0.024(10) 0.010(9) -0.005(10)
N2B 0.074(10) 0.067(11) 0.022(8) -0.003(8) 0.023(8) -0.013(9)
O2B 0.13(2) 0.12(2) 0.054(13) -0.037(16) -0.016(15) 0.031(19)
O3B 0.104(18) 0.101(19) 0.070(16) -0.054(15) 0.015(15) -0.007(16)
O4B 0.072(16) 0.075(16) 0.022(10) -0.007(11) 0.020(11) 0.007(14)
O5B 0.074(14) 0.095(17) 0.021(12) 0.007(13) 0.022(10) -0.007(14)
Cu1 0.0164(16) 0.0490(19) 0.0157(15) -0.0055(13) 0.0060(12) 0.0002(13)
Cu2 0.0145(15) 0.0477(19) 0.0157(15) -0.0028(12) 0.0032(12) -0.0059(13)
N3 0.053(5) 0.054(5) 0.053(5) 0.0022(11) 0.0172(18) 0.0012(11)
N4 0.024(3) 0.024(3) 0.024(3) 0.0011(11) 0.0075(14) 0.0003(10)
N5 0.028(8) 0.046(8) 0.005(6) -0.002(6) 0.005(6) 0.002(6)
N6 0.046(4) 0.047(4) 0.046(4) 0.0023(11) 0.0148(16) 0.0003(11)
O1 0.107(12) 0.058(9) 0.022(6) -0.004(6) 0.008(7) -0.009(8)
O6 0.027(7) 0.035(7) 0.040(7) -0.004(6) 0.007(6) -0.003(5)
O7 0.027(7) 0.040(7) 0.049(8) -0.016(6) 0.016(6) -0.006(6)
O8 0.021(6) 0.035(6) 0.030(6) -0.002(5) 0.006(5) -0.002(5)

loop_
_atom_type_symbol
_atom_type_description
_atom_type_scat_dispersion_real
_atom_type_scat_dispersion_imag
_atom_type_scat_source
C C 0.0033 0.0016 'International Tables Vol C Tables 4.2.6.8 and 6.1.1.4'
H H 0.0000 0.0000 'International Tables Vol C Tables 4.2.6.8 and 6.1.1.4'
Cu Cu 0.3201 1.2651 'International Tables Vol C Tables 4.2.6.8 and 6.1.1.4'
N N 0.0061 0.0033 'International Tables Vol C Tables 4.2.6.8 and 6.1.1.4'
O O 0.0106 0.0060 'International Tables Vol C Tables 4.2.6.8 and 6.1.1.4'

loop_
_geom_angle_atom_site_label_1
_geom_angle_atom_site_label_2
_geom_angle_atom_site_label_3
_geom_angle
_geom_angle_site_symmetry_1
_geom_angle_site_symmetry_3
C2A C1 C6A 119.1(8) . .
C2A C1 O1 124.4(12) . .
C6B C1 C2B 118.2(9) . .
C6B C1 O1 131.2(13) . .
O1 C1 C6A 112.8(11) . .
O1 C1 C2B 107.8(12) . .
C3A C4 C7 119.3(12) . .
C5A C4 C7 121.0(12) . .
C5A C4 C3A 119.2(8) . .
C3B C4 C7 125.4(13) . .
C3B C4 C5B 118.6(9) . .
C5B C4 C7 115.7(13) . .
N3 C7 C4 125.9(14) . .
N6 C7 C4 123.5(15) . .
N6 C7 N3 109.7(15) . .
C1 C2A C3A 124.7(9) . .
C1 C2A N1A 113.7(12) . .
C3A C2A N1A 121.6(13) . .
C4 C3A C2A 117.0(8) . .
C4 C3A H3A 121.5 . .
C2A C3A H3A 121.5 . .
C4 C5A H5A 118.1 . .
C6A C5A C4 123.9(9) . .
C6A C5A H5A 118.1 . .
C5A C6A C1 116.1(8) . .
C5A C6A N2A 115.2(13) . .
N2A C6A C1 128.6(12) . .
O2A N1A C2A 120.9(14) . .
O2A N1A O3A 120.1(18) . .
O3A N1A C2A 119.0(14) . .
O4A N2A C6A 117.5(14) . .
O5A N2A C6A 119.6(14) . .
O5A N2A O4A 122.9(18) . .
C3B C2B C1 116.8(9) . .
C3B C2B N1B 110.3(14) . .
N1B C2B C1 133.0(13) . .
C4 C3B H3B 118.0 . .
C2B C3B C4 124.1(9) . .
C2B C3B H3B 118.0 . .
C4 C5B H5B 121.3 . .
C6B C5B C4 117.4(9) . .
C6B C5B H5B 121.3 . .
C1 C6B C5B 124.9(9) . .
C1 C6B N2B 112.0(12) . .
C5B C6B N2B 123.0(13) . .
O2B N1B C2B 118.1(14) . .
O3B N1B C2B 119.8(14) . .
O3B N1B O2B 122.1(19) . .
O4B N2B C6B 120.8(15) . .
O4B N2B O5B 120.6(18) . .
O5B N2B C6B 118.6(14) . .
N5 Cu1 N5 180.0 2_655 .
N5 Cu1 O8 84.9(6) . 2_655
N5 Cu1 O8 95.1(6) . .
N5 Cu1 O8 84.9(6) 2_655 .
N5 Cu1 O8 95.1(6) 2_655 2_655
O7 Cu1 N5 91.0(6) . 2_655
O7 Cu1 N5 90.9(6) 2_655 .
O7 Cu1 N5 89.1(6) 2_655 2_655
O7 Cu1 N5 89.0(6) . .
O7 Cu1 O7 180.0 . 2_655
O7 Cu1 O8 89.6(5) . .
O7 Cu1 O8 90.4(5) 2_655 .
O7 Cu1 O8 89.6(5) 2_655 2_655
O7 Cu1 O8 90.4(5) . 2_655
O8 Cu1 O8 180.0 2_655 .
N4 Cu2 N4 180.0 2 .
N4 Cu2 O8 95.4(6) 2 2_655
N4 Cu2 O8 95.4(6) . 1_455
N4 Cu2 O8 84.6(6) . 2_655
N4 Cu2 O8 84.6(6) 2 1_455
O6 Cu2 N4 88.8(6) . .
O6 Cu2 N4 91.2(6) . 2
O6 Cu2 N4 91.2(6) 2 .
O6 Cu2 N4 88.8(6) 2 2
O6 Cu2 O6 180.0 . 2
O6 Cu2 O8 89.2(5) . 1_455
O6 Cu2 O8 90.8(5) . 2_655
O6 Cu2 O8 89.2(5) 2 2_655
O6 Cu2 O8 90.8(5) 2 1_455
O8 Cu2 O8 180.0(4) 2_655 1_455
N4 N3 C7 104.9(15) . .
N3 N4 Cu2 119.6(12) . .
N5 N4 Cu2 129.7(10) . .
N5 N4 N3 110.0(14) . .
N4 N5 Cu1 129.0(10) . .
N4 N5 N6 110.8(12) . .
N6 N5 Cu1 120.1(12) . .
N5 N6 C7 104.4(15) . .
Cu2 O8 Cu1 110.5(6) 1_655 .

loop_
_geom_bond_atom_site_label_1
_geom_bond_atom_site_label_2
_geom_bond_distance
_geom_bond_site_symmetry_2
C1 C2A 1.307(14) .
C1 C6A 1.504(15) .
C1 C2B 1.496(15) .
C1 C6B 1.311(15) .
C1 O1 1.412(19) .
C4 C7 1.44(2) .
C4 C3A 1.406(16) .
C4 C5A 1.405(15) .
C4 C3B 1.397(16) .
C4 C5B 1.408(16) .
C7 N3 1.39(2) .
C7 N6 1.39(2) .
C2A C3A 1.422(17) .
C2A N1A 1.446(17) .
C3A H3A 0.9300 .
C5A H5A 0.9300 .
C5A C6A 1.358(17) .
C6A N2A 1.493(17) .
N1A O2A 1.220(18) .
N1A O3A 1.234(17) .
N2A O4A 1.219(18) .
N2A O5A 1.200(17) .
C2B C3B 1.347(18) .
C2B N1B 1.481(18) .
C3B H3B 0.9300 .
C5B H5B 0.9300 .
C5B C6B 1.406(18) .
C6B N2B 1.450(17) .
N1B O2B 1.225(18) .
N1B O3B 1.205(18) .
N2B O4B 1.219(18) .
N2B O5B 1.234(18) .
Cu1 N5 2.045(14) 2_655
Cu1 N5 2.045(14) .
Cu1 O7 1.986(16) .
Cu1 O7 1.986(16) 2_655
Cu1 O8 2.388(15) 2_655
Cu1 O8 2.388(15) .
Cu2 N4 2.049(15) .
Cu2 N4 2.049(15) 2
Cu2 O6 1.983(16) .
Cu2 O6 1.983(16) 2
Cu2 O8 2.378(14) 2_655
Cu2 O8 2.378(14) 1_455
N3 N4 1.36(2) .
N4 N5 1.321(19) .
N5 N6 1.36(2) .

loop_
_geom_torsion_atom_site_label_1
_geom_torsion_atom_site_label_2
_geom_torsion_atom_site_label_3
_geom_torsion_atom_site_label_4
_geom_torsion
C1 C2A C3A C4 0.1(3)
C1 C2A N1A O2A -0.1(8)
C1 C2A N1A O3A 180.0(5)
C1 C6A N2A O4A 0.3(11)
C1 C6A N2A O5A -179.5(6)
C1 C2B C3B C4 0.0(3)
C1 C2B N1B O2B 0.0(7)
C1 C2B N1B O3B 179.8(4)
C1 C6B N2B O4B 0.1(8)
C1 C6B N2B O5B 180.0(5)
C4 C7 N3 N4 -173.0(15)
C4 C7 N6 N5 171.4(15)
C4 C5A C6A C1 -0.1(10)
C4 C5A C6A N2A 179.9(6)
C4 C5B C6B C1 -0.1(9)
C4 C5B C6B N2B -179.9(5)
C7 C4 C3A C2A 171.5(14)
C7 C4 C5A C6A -171.4(15)
C7 C4 C3B C2B 173.4(14)
C7 C4 C5B C6B -173.9(13)
C7 N3 N4 Cu2 175.3(10)
C7 N3 N4 N5 3.9(19)
C2A C1 C6A C5A 0.0(7)
C2A C1 C6A N2A -180.0(5)
C3A C4 C7 N3 -157.2(14)
C3A C4 C7 N6 34(2)
C3A C4 C5A C6A 0.2(10)
C3A C2A N1A O2A 179.9(5)
C3A C2A N1A O3A 0.0(8)
C5A C4 C7 N3 14(2)
C5A C4 C7 N6 -154.1(13)
C5A C4 C3A C2A -0.2(7)
C5A C6A N2A O4A -179.6(7)
C5A C6A N2A O5A 0.5(10)
C6A C1 C2A C3A 0.0(3)
C6A C1 C2A N1A 179.9(4)
N1A C2A C3A C4 -179.8(4)
C2B C1 C6B C5B 0.2(7)
C2B C1 C6B N2B 180.0(3)
C3B C4 C7 N3 150.6(14)
C3B C4 C7 N6 -18(2)
C3B C4 C5B C6B 0.0(8)
C3B C2B N1B O2B 179.9(5)
C3B C2B N1B O3B -0.4(6)
C5B C4 C7 N3 -36(2)
C5B C4 C7 N6 155.5(13)
C5B C4 C3B C2B 0.1(6)
C5B C6B N2B O4B 179.9(6)
C5B C6B N2B O5B -0.2(9)
C6B C1 C2B C3B -0.1(3)
C6B C1 C2B N1B 179.8(4)
N1B C2B C3B C4 -179.9(4)
Cu1 N5 N6 C7 -175.1(10)
Cu2 N4 N5 Cu1 2(2)
Cu2 N4 N5 N6 -173.5(11)
N3 C7 N6 N5 1.3(19)
N3 N4 N5 Cu1 172.5(11)
N3 N4 N5 N6 -3.3(19)
N4 N5 N6 C7 1.2(18)
N6 C7 N3 N4 -3.2(19)
O1 C1 C2A C3A 156.6(12)
O1 C1 C2A N1A -23.5(12)
O1 C1 C6A C5A -159.2(12)
O1 C1 C6A N2A 20.8(14)
O1 C1 C2B C3B 163.1(10)
O1 C1 C2B N1B -17.0(11)
O1 C1 C6B C5B -158.4(13)
O1 C1 C6B N2B 21.4(14)

loop_
_platon_squeeze_void_nr
_platon_squeeze_void_average_x
_platon_squeeze_void_average_y
_platon_squeeze_void_average_z
_platon_squeeze_void_volume
_platon_squeeze_void_count_electrons
_platon_squeeze_void_content
1 0.254 0.478 1.001 24 11 ' '
2 0.746 0.522 0.998 25 11 ' '
